data_4338970
loop_
_publ_author_name
'Domingos, Angela'
'Lopes, Irene'
'Waerenborgh, Jo\~ao C'
'Marques, No\'emia'
'Lin, G. Y.'
'Zhang, X. W.'
'Takats, Josef'
'McDonald, Robert'
'Hillier, Anna C.'
'Sella, Andrea'
'Elsegood, Mark R. J.'
'Day, Victor W.'

_publ_section_title
;
 Trapping of anionic organic radicals by (TpMe2)2Ln (Ln = Sm, Eu).
;
_journal_issue 22
_journal_name_full 'Inorganic chemistry'
_journal_page_first 9415
_journal_page_last 9424
_journal_paper_doi 10.1021/ic701364k
_journal_volume 46
_journal_year 2007
_chemical_formula_moiety '2(C43 H54 B2 N12 O Sm), C7 H8'
_chemical_formula_sum 'C93 H116 B4 N24 O2 Sm2'
_chemical_formula_weight 1946.04
_chemical_name_systematic
;
 Bis(hydrido(tris-(3,5-dimethylpyrazolyl)borato)-
              samarium(III)benzophenone ketyl
;
_space_group_IT_number 2
_symmetry_cell_setting triclinic
_symmetry_space_group_name_Hall '-P 1'
_symmetry_space_group_name_H-M 'P -1'
_atom_sites_solution_hydrogens geom
_atom_sites_solution_primary direct
_atom_sites_solution_secondary difmap
_audit_creation_method SHELXL-97
_cell_angle_alpha 73.050(11)
_cell_angle_beta 86.620(10)
_cell_angle_gamma 67.920(10)
_cell_formula_units_Z 1
_cell_length_a 11.108(2)
_cell_length_b 13.5320(19)
_cell_length_c 17.7880(10)
_cell_measurement_reflns_used 25
_cell_measurement_temperature 294(2)
_cell_measurement_theta_max 13.6
_cell_measurement_theta_min 7.3
_cell_volume 2366.2(6)
_computing_cell_refinement 'CAD4 software(Enraf-Nonius,1989)'
_computing_data_collection 'CAD4 software(Enraf-Nonius,1989)'
_computing_data_reduction process-MOLEN(Fair,1990)
_computing_molecular_graphics ORTEP(Johnson,1976)
_computing_structure_refinement 'SHELXL-97 (Sheldrick, 1997)'
_computing_structure_solution 'SHELXS-86(Sheldrick, 1990)'
_diffrn_ambient_temperature 294(2)
_diffrn_measured_fraction_theta_full 0.942
_diffrn_measured_fraction_theta_max 0.942
_diffrn_measurement_device_type 'Enraf-Nonius CAD4 diffractometer'
_diffrn_measurement_method \w-2\qscans
_diffrn_radiation_monochromator graphite
_diffrn_radiation_source 'fine-focus sealed tube'
_diffrn_radiation_type MoK\a
_diffrn_radiation_wavelength 0.71073
_diffrn_reflns_av_R_equivalents 0.0217
_diffrn_reflns_av_sigmaI/netI 0.0345
_diffrn_reflns_limit_h_max 13
_diffrn_reflns_limit_h_min -12
_diffrn_reflns_limit_k_max 15
_diffrn_reflns_limit_k_min 0
_diffrn_reflns_limit_l_max 21
_diffrn_reflns_limit_l_min -20
_diffrn_reflns_number 8423
_diffrn_reflns_theta_full 24.95
_diffrn_reflns_theta_max 24.95
_diffrn_reflns_theta_min 1.70
_diffrn_standards_interval_time 60
_diffrn_standards_number 3
_exptl_absorpt_coefficient_mu 1.289
_exptl_absorpt_correction_T_max 0.7222
_exptl_absorpt_correction_T_min 0.5825
_exptl_absorpt_correction_type psi-scan
_exptl_absorpt_process_details 'empirical via \y-scan North et al (1968)'
_exptl_crystal_colour dark-blue
_exptl_crystal_density_diffrn 1.366
_exptl_crystal_density_method 'not measured'
_exptl_crystal_description irregular
_exptl_crystal_F_000 1002
_exptl_crystal_size_max 0.47
_exptl_crystal_size_mid 0.36
_exptl_crystal_size_min 0.27
_refine_diff_density_max 0.572
_refine_diff_density_min -0.461
_refine_diff_density_rms 0.080
_refine_ls_extinction_method none
_refine_ls_goodness_of_fit_ref 1.117
_refine_ls_hydrogen_treatment constr
_refine_ls_matrix_type full
_refine_ls_number_parameters 589
_refine_ls_number_reflns 7807
_refine_ls_number_restraints 9
_refine_ls_restrained_S_all 1.120
_refine_ls_R_factor_all 0.0501
_refine_ls_R_factor_gt 0.0374
_refine_ls_shift/su_max 0.007
_refine_ls_shift/su_mean 0.003
_refine_ls_structure_factor_coef Fsqd
_refine_ls_weighting_details 'calc w=1/[\s^2^(Fo^2^)+(0.0325P)^2^+3.7440P] where P=(Fo^2^+2Fc^2^)/3'
_refine_ls_weighting_scheme calc
_refine_ls_wR_factor_gt 0.0822
_refine_ls_wR_factor_ref 0.0877
_reflns_number_gt 6757
_reflns_number_total 7807
_reflns_threshold_expression >2sigma(I)
_cod_data_source_file ic701364k-file001.cif
_cod_data_source_block compound2
_cod_original_sg_symbol_H-M P-1
_cod_database_code 4338970

loop_
_symmetry_equiv_pos_as_xyz
'x, y, z'
'-x, -y, -z'

loop_
_atom_site_label
_atom_site_type_symbol
_atom_site_fract_x
_atom_site_fract_y
_atom_site_fract_z
_atom_site_U_iso_or_equiv
_atom_site_adp_type
_atom_site_occupancy
_atom_site_symmetry_multiplicity
_atom_site_calc_flag
_atom_site_refinement_flags
Sm1 Sm 0.04265(2) 0.319269(19) 0.274560(14) 0.03325(8) Uani 1 1 d .
O1 O 0.1507(3) 0.1395(2) 0.29441(19) 0.0440(8) Uani 1 1 d .
N11 N -0.2326(4) 0.4680(3) 0.1443(2) 0.0409(9) Uani 1 1 d .
N12 N -0.1478(3) 0.4907(3) 0.1840(2) 0.0391(9) Uani 1 1 d .
N21 N -0.0919(4) 0.2802(3) 0.1274(2) 0.0498(10) Uani 1 1 d .
N22 N 0.0232(4) 0.2859(3) 0.1451(2) 0.0495(10) Uani 1 1 d .
N31 N -0.2432(4) 0.2941(3) 0.2407(2) 0.0457(10) Uani 1 1 d .
N32 N -0.1552(4) 0.2718(3) 0.3017(2) 0.0428(9) Uani 1 1 d .
N41 N 0.2583(4) 0.3374(3) 0.3966(2) 0.0447(9) Uani 1 1 d .
N42 N 0.2054(4) 0.2609(3) 0.3943(2) 0.0465(10) Uani 1 1 d .
N51 N 0.2160(4) 0.4845(3) 0.2634(2) 0.0436(9) Uani 1 1 d .
N52 N 0.1545(4) 0.4534(3) 0.2143(2) 0.0407(9) Uani 1 1 d .
N61 N 0.0482(4) 0.5055(3) 0.3686(2) 0.0422(9) Uani 1 1 d .
N62 N -0.0366(4) 0.4601(3) 0.3523(2) 0.0416(9) Uani 1 1 d .
C1 C 0.2039(5) 0.0410(4) 0.2815(3) 0.0454(11) Uani 1 1 d .
C1A C 0.1186(5) -0.0075(4) 0.2608(3) 0.0489(12) Uani 1 1 d .
C2A C -0.0006(6) 0.0106(5) 0.2934(5) 0.080(2) Uani 1 1 d .
H2A H -0.0248 0.0537 0.3281 0.096 Uiso 1 1 calc R
C3A C -0.0841(7) -0.0334(6) 0.2759(6) 0.112(3) Uani 1 1 d .
H3A H -0.1635 -0.0199 0.2993 0.135 Uiso 1 1 calc R
C4A C -0.0549(8) -0.0952(6) 0.2263(5) 0.099(3) Uani 1 1 d .
H4A H -0.1131 -0.1244 0.2153 0.119 Uiso 1 1 calc R
C5A C 0.0635(8) -0.1153(6) 0.1912(5) 0.089(2) Uani 1 1 d .
H5A H 0.0849 -0.1573 0.1558 0.107 Uiso 1 1 calc R
C6A C 0.1496(6) -0.0723(5) 0.2093(4) 0.0676(16) Uani 1 1 d .
H6A H 0.2296 -0.0871 0.1865 0.081 Uiso 1 1 calc R
C1B C 0.3444(4) -0.0147(4) 0.2917(3) 0.0453(11) Uani 1 1 d .
C2B C 0.4223(5) 0.0431(4) 0.2996(3) 0.0532(13) Uani 1 1 d .
H2B H 0.3828 0.1173 0.2992 0.064 Uiso 1 1 calc R
C3B C 0.5566(5) -0.0078(5) 0.3081(3) 0.0575(14) Uani 1 1 d .
H3B H 0.6057 0.0328 0.3131 0.069 Uiso 1 1 calc R
C4B C 0.6182(6) -0.1170(5) 0.3092(4) 0.0666(16) Uani 1 1 d .
H4B H 0.7085 -0.1502 0.3136 0.080 Uiso 1 1 calc R
C5B C 0.5448(6) -0.1761(5) 0.3039(4) 0.0704(17) Uani 1 1 d .
H5B H 0.5863 -0.2506 0.3056 0.084 Uiso 1 1 calc R
C6B C 0.4115(5) -0.1286(4) 0.2960(3) 0.0586(14) Uani 1 1 d .
H6B H 0.3644 -0.1717 0.2933 0.070 Uiso 1 1 calc R
C13 C -0.1873(4) 0.6020(4) 0.1623(3) 0.0391(10) Uani 1 1 d .
C14 C -0.2945(5) 0.6496(4) 0.1093(3) 0.0491(12) Uani 1 1 d .
H14 H -0.3401 0.7252 0.0856 0.059 Uiso 1 1 calc R
C15 C -0.3197(4) 0.5627(4) 0.0992(3) 0.0457(11) Uani 1 1 d .
C16 C -0.4255(5) 0.5680(5) 0.0470(4) 0.0713(17) Uani 1 1 d .
H16A H -0.3876 0.5222 0.0130 0.107 Uiso 1 1 calc R
H16B H -0.4702 0.6437 0.0158 0.107 Uiso 1 1 calc R
H16C H -0.4861 0.5415 0.0790 0.107 Uiso 1 1 calc R
C17 C -0.1221(5) 0.6650(4) 0.1896(3) 0.0548(13) Uani 1 1 d .
H17A H -0.0620 0.6158 0.2335 0.082 Uiso 1 1 calc R
H17B H -0.1864 0.7249 0.2055 0.082 Uiso 1 1 calc R
H17C H -0.0759 0.6949 0.1475 0.082 Uiso 1 1 calc R
C23 C 0.1142(6) 0.2285(4) 0.1053(3) 0.0593(15) Uani 1 1 d .
C24 C 0.0579(7) 0.1845(5) 0.0628(3) 0.0721(18) Uani 1 1 d .
H24 H 0.1000 0.1414 0.0298 0.087 Uiso 1 1 calc R
C25 C -0.0699(7) 0.2158(4) 0.0782(3) 0.0662(17) Uani 1 1 d .
C26 C -0.1726(8) 0.1853(6) 0.0517(4) 0.103(3) Uani 1 1 d .
H26A H -0.2464 0.2518 0.0284 0.154 Uiso 1 1 calc R
H26B H -0.1986 0.1389 0.0960 0.154 Uiso 1 1 calc R
H26C H -0.1388 0.1456 0.0135 0.154 Uiso 1 1 calc R
C27 C 0.2522(6) 0.2166(5) 0.1112(4) 0.081(2) Uani 1 1 d .
H27A H 0.2613 0.2551 0.1467 0.121 Uiso 1 1 calc R
H27B H 0.2779 0.2479 0.0601 0.121 Uiso 1 1 calc R
H27C H 0.3065 0.1390 0.1305 0.121 Uiso 1 1 calc R
C33 C -0.2004(5) 0.2245(4) 0.3680(3) 0.0487(12) Uani 1 1 d .
C34 C -0.3169(5) 0.2173(4) 0.3514(4) 0.0566(14) Uani 1 1 d .
H34 H -0.3679 0.1878 0.3872 0.068 Uiso 1 1 calc R
C35 C -0.3415(5) 0.2624(4) 0.2715(4) 0.0550(14) Uani 1 1 d .
C36 C -0.4562(6) 0.2782(6) 0.2212(4) 0.089(2) Uani 1 1 d .
H36A H -0.4861 0.3515 0.1845 0.133 Uiso 1 1 calc R
H36B H -0.5252 0.2695 0.2542 0.133 Uiso 1 1 calc R
H36C H -0.4301 0.2236 0.1929 0.133 Uiso 1 1 calc R
C37 C -0.1285(6) 0.1900(5) 0.4450(3) 0.0689(16) Uani 1 1 d .
H37A H -0.0732 0.2311 0.4412 0.103 Uiso 1 1 calc R
H37B H -0.0764 0.1117 0.4588 0.103 Uiso 1 1 calc R
H37C H -0.1894 0.2049 0.4847 0.103 Uiso 1 1 calc R
C43 C 0.2748(5) 0.1667(4) 0.4481(3) 0.0521(13) Uani 1 1 d .
C44 C 0.3732(5) 0.1800(5) 0.4828(3) 0.0583(14) Uani 1 1 d .
H44 H 0.4356 0.1256 0.5211 0.070 Uiso 1 1 calc R
C45 C 0.3618(5) 0.2872(5) 0.4508(3) 0.0522(13) Uani 1 1 d .
C46 C 0.4406(5) 0.3464(6) 0.4687(4) 0.0721(18) Uani 1 1 d .
H46A H 0.4765 0.3771 0.4213 0.108 Uiso 1 1 calc R
H46B H 0.5100 0.2949 0.5068 0.108 Uiso 1 1 calc R
H46C H 0.3862 0.4054 0.4894 0.108 Uiso 1 1 calc R
C47 C 0.2415(6) 0.0648(5) 0.4687(4) 0.0719(17) Uani 1 1 d .
H47A H 0.1664 0.0792 0.4369 0.108 Uiso 1 1 calc R
H47B H 0.2232 0.0459 0.5233 0.108 Uiso 1 1 calc R
H47C H 0.3137 0.0039 0.4590 0.108 Uiso 1 1 calc R
C53 C 0.1726(5) 0.5060(4) 0.1397(3) 0.0464(12) Uani 1 1 d .
C54 C 0.2455(5) 0.5683(5) 0.1421(3) 0.0593(14) Uani 1 1 d .
H54 H 0.2718 0.6121 0.0990 0.071 Uiso 1 1 calc R
C55 C 0.2717(5) 0.5536(4) 0.2194(3) 0.0552(13) Uani 1 1 d .
C56 C 0.3506(7) 0.6009(6) 0.2545(4) 0.093(2) Uani 1 1 d .
H56A H 0.4171 0.5413 0.2910 0.139 Uiso 1 1 calc R
H56B H 0.2946 0.6514 0.2815 0.139 Uiso 1 1 calc R
H56C H 0.3902 0.6400 0.2133 0.139 Uiso 1 1 calc R
C57 C 0.1092(6) 0.5043(5) 0.0690(3) 0.0590(14) Uani 1 1 d .
H57A H 0.0474 0.4693 0.0851 0.088 Uiso 1 1 calc R
H57B H 0.1741 0.4633 0.0397 0.088 Uiso 1 1 calc R
H57C H 0.0653 0.5793 0.0364 0.088 Uiso 1 1 calc R
C63 C -0.1535(5) 0.5193(4) 0.3744(3) 0.0459(11) Uani 1 1 d .
C64 C -0.1440(5) 0.5994(4) 0.4050(3) 0.0520(13) Uani 1 1 d .
H64 H -0.2103 0.6496 0.4250 0.062 Uiso 1 1 calc R
C65 C -0.0160(5) 0.5891(4) 0.3997(3) 0.0502(13) Uani 1 1 d .
C66 C 0.0446(6) 0.6589(5) 0.4229(4) 0.0688(17) Uani 1 1 d .
H66A H 0.1207 0.6112 0.4570 0.103 Uiso 1 1 calc R
H66B H -0.0168 0.7064 0.4500 0.103 Uiso 1 1 calc R
H66C H 0.0685 0.7038 0.3766 0.103 Uiso 1 1 calc R
C67 C -0.2737(5) 0.4980(5) 0.3650(4) 0.0608(15) Uani 1 1 d .
H67A H -0.2816 0.4941 0.3126 0.091 Uiso 1 1 calc R
H67B H -0.3485 0.5575 0.3741 0.091 Uiso 1 1 calc R
H67C H -0.2682 0.4287 0.4023 0.091 Uiso 1 1 calc R
B1 B -0.2218(6) 0.3484(5) 0.1541(3) 0.0452(13) Uani 1 1 d .
H1 H -0.2915 0.3521 0.1207 0.054 Uiso 1 1 calc R
B2 B 0.1944(6) 0.4612(5) 0.3526(3) 0.0464(13) Uani 1 1 d .
H2 H 0.2357 0.5010 0.3735 0.056 Uiso 1 1 calc R
C1S C 0.4559(12) 0.9468(8) 0.0579(6) 0.150(5) Uani 1 1 d D
C2S C 0.5451(18) 0.9617(16) 0.1004(12) 0.172(14) Uani 0.50 1 d PD
C3S C 0.6278(13) 1.0188(13) 0.0736(10) 0.187(6) Uani 1 1 d D
C4S C 0.3709(17) 0.9349(16) 0.0093(11) 0.131(8) Uani 0.50 1 d PD
C5S C 0.4642(12) 0.9950(11) -0.0229(7) 0.166(14) Uani 0.50 1 d PD

loop_
_atom_site_aniso_label
_atom_site_aniso_U_11
_atom_site_aniso_U_22
_atom_site_aniso_U_33
_atom_site_aniso_U_23
_atom_site_aniso_U_13
_atom_site_aniso_U_12
Sm1 0.03247(12) 0.02912(12) 0.04049(13) -0.01225(9) 0.00077(9) -0.01232(9)
O1 0.0452(18) 0.0258(16) 0.059(2) -0.0141(14) -0.0050(15) -0.0083(14)
N11 0.039(2) 0.045(2) 0.045(2) -0.0142(18) -0.0021(17) -0.0206(18)
N12 0.039(2) 0.038(2) 0.044(2) -0.0142(17) -0.0064(17) -0.0152(17)
N21 0.068(3) 0.044(2) 0.043(2) -0.0156(19) -0.001(2) -0.024(2)
N22 0.054(3) 0.044(2) 0.050(2) -0.019(2) 0.003(2) -0.015(2)
N31 0.042(2) 0.041(2) 0.060(3) -0.0122(19) -0.0020(19) -0.0226(19)
N32 0.043(2) 0.040(2) 0.053(2) -0.0168(19) 0.0067(19) -0.0206(18)
N41 0.045(2) 0.047(2) 0.043(2) -0.0171(19) -0.0067(18) -0.0135(19)
N42 0.049(2) 0.040(2) 0.043(2) -0.0115(18) -0.0052(18) -0.0082(19)
N51 0.044(2) 0.046(2) 0.047(2) -0.0132(19) -0.0018(18) -0.0233(19)
N52 0.044(2) 0.043(2) 0.043(2) -0.0138(18) 0.0018(17) -0.0233(18)
N61 0.047(2) 0.035(2) 0.044(2) -0.0171(18) -0.0068(18) -0.0104(18)
N62 0.039(2) 0.039(2) 0.047(2) -0.0167(18) -0.0040(17) -0.0108(18)
C1 0.048(3) 0.033(3) 0.056(3) -0.015(2) 0.006(2) -0.015(2)
C1A 0.045(3) 0.032(3) 0.069(3) -0.016(2) -0.001(2) -0.013(2)
C2A 0.059(4) 0.055(4) 0.147(7) -0.053(4) 0.024(4) -0.030(3)
C3A 0.056(4) 0.074(5) 0.227(10) -0.066(6) 0.019(5) -0.031(4)
C4A 0.080(5) 0.068(5) 0.167(8) -0.041(5) -0.027(5) -0.036(4)
C5A 0.106(6) 0.073(5) 0.112(6) -0.048(4) -0.014(5) -0.042(4)
C6A 0.071(4) 0.062(4) 0.076(4) -0.025(3) -0.001(3) -0.028(3)
C1B 0.040(3) 0.032(2) 0.058(3) -0.010(2) 0.001(2) -0.010(2)
C2B 0.048(3) 0.045(3) 0.066(3) -0.017(3) 0.005(3) -0.016(2)
C3B 0.046(3) 0.058(3) 0.066(4) -0.012(3) 0.001(3) -0.022(3)
C4B 0.046(3) 0.058(4) 0.077(4) -0.007(3) -0.003(3) -0.009(3)
C5B 0.058(4) 0.037(3) 0.095(5) -0.015(3) -0.006(3) 0.003(3)
C6B 0.052(3) 0.038(3) 0.085(4) -0.021(3) -0.003(3) -0.012(2)
C13 0.041(3) 0.031(2) 0.042(3) -0.010(2) -0.004(2) -0.009(2)
C14 0.045(3) 0.041(3) 0.055(3) -0.010(2) -0.002(2) -0.011(2)
C15 0.036(3) 0.045(3) 0.049(3) -0.007(2) -0.004(2) -0.012(2)
C16 0.050(3) 0.078(4) 0.080(4) -0.010(3) -0.024(3) -0.022(3)
C17 0.065(3) 0.036(3) 0.065(3) -0.015(2) -0.009(3) -0.019(2)
C23 0.084(4) 0.041(3) 0.043(3) -0.016(2) 0.013(3) -0.011(3)
C24 0.113(6) 0.044(3) 0.053(3) -0.023(3) 0.011(3) -0.016(3)
C25 0.108(5) 0.041(3) 0.055(3) -0.020(3) -0.007(3) -0.028(3)
C26 0.167(8) 0.077(5) 0.094(5) -0.038(4) -0.017(5) -0.066(5)
C27 0.067(4) 0.075(4) 0.075(4) -0.023(3) 0.025(3) -0.002(3)
C33 0.049(3) 0.035(3) 0.065(3) -0.019(2) 0.016(3) -0.019(2)
C34 0.050(3) 0.044(3) 0.079(4) -0.016(3) 0.021(3) -0.025(3)
C35 0.040(3) 0.037(3) 0.092(4) -0.016(3) 0.004(3) -0.021(2)
C36 0.065(4) 0.078(4) 0.124(6) 0.002(4) -0.025(4) -0.046(4)
C37 0.084(4) 0.066(4) 0.058(4) -0.012(3) 0.015(3) -0.036(3)
C43 0.054(3) 0.044(3) 0.041(3) -0.007(2) -0.001(2) -0.003(2)
C44 0.048(3) 0.064(4) 0.040(3) -0.010(3) -0.008(2) 0.002(3)
C45 0.035(3) 0.071(4) 0.047(3) -0.027(3) -0.001(2) -0.007(3)
C46 0.049(3) 0.102(5) 0.066(4) -0.037(4) -0.008(3) -0.018(3)
C47 0.081(4) 0.051(3) 0.067(4) -0.003(3) 0.004(3) -0.017(3)
C53 0.046(3) 0.045(3) 0.048(3) -0.010(2) 0.004(2) -0.020(2)
C54 0.061(3) 0.058(3) 0.058(3) 0.000(3) 0.009(3) -0.035(3)
C55 0.054(3) 0.052(3) 0.066(4) -0.011(3) -0.002(3) -0.031(3)
C56 0.101(5) 0.101(5) 0.105(5) -0.015(4) -0.007(4) -0.077(5)
C57 0.070(4) 0.068(4) 0.045(3) -0.015(3) 0.004(3) -0.033(3)
C63 0.047(3) 0.036(3) 0.049(3) -0.015(2) 0.004(2) -0.007(2)
C64 0.056(3) 0.045(3) 0.052(3) -0.025(2) 0.006(2) -0.007(2)
C65 0.067(4) 0.040(3) 0.040(3) -0.017(2) -0.006(2) -0.011(2)
C66 0.086(4) 0.053(3) 0.077(4) -0.036(3) -0.016(3) -0.020(3)
C67 0.050(3) 0.055(3) 0.082(4) -0.036(3) 0.016(3) -0.013(3)
B1 0.048(3) 0.045(3) 0.050(3) -0.014(3) -0.011(3) -0.022(3)
B2 0.050(3) 0.049(3) 0.047(3) -0.021(3) -0.005(3) -0.021(3)
C1S 0.173(12) 0.097(8) 0.100(7) -0.025(6) 0.035(8) 0.030(7)
C2S 0.17(3) 0.12(2) 0.16(2) -0.087(19) -0.02(2) 0.040(18)
C3S 0.161(13) 0.179(14) 0.225(17) -0.092(14) 0.030(12) -0.046(10)
C4S 0.092(13) 0.161(19) 0.18(2) -0.121(19) -0.012(14) -0.036(12)
C5S 0.037(8) 0.12(2) 0.41(5) -0.19(3) 0.028(18) -0.033(10)

loop_
_atom_type_symbol
_atom_type_description
_atom_type_scat_dispersion_real
_atom_type_scat_dispersion_imag
_atom_type_scat_source
C C 0.0033 0.0016 'International Tables Vol C Tables 4.2.6.8 and 6.1.1.4'
H H 0.0000 0.0000 'International Tables Vol C Tables 4.2.6.8 and 6.1.1.4'
N N 0.0061 0.0033 'International Tables Vol C Tables 4.2.6.8 and 6.1.1.4'
B B 0.0013 0.0007 'International Tables Vol C Tables 4.2.6.8 and 6.1.1.4'
O O 0.0106 0.0060 'International Tables Vol C Tables 4.2.6.8 and 6.1.1.4'
Sm Sm -0.1638 3.4418 'International Tables Vol C Tables 4.2.6.8 and 6.1.1.4'

loop_
_geom_angle_atom_site_label_1
_geom_angle_atom_site_label_2
_geom_angle_atom_site_label_3
_geom_angle
_geom_angle_site_symmetry_1
_geom_angle_site_symmetry_3
O1 Sm1 N32 85.86(12) . .
O1 Sm1 N22 74.87(12) . .
N32 Sm1 N22 83.23(13) . .
O1 Sm1 N52 119.32(12) . .
N32 Sm1 N52 152.22(12) . .
N22 Sm1 N52 91.90(13) . .
O1 Sm1 N62 139.45(12) . .
N32 Sm1 N62 91.62(12) . .
N22 Sm1 N62 145.03(13) . .
N52 Sm1 N62 76.81(12) . .
O1 Sm1 N42 75.60(12) . .
N32 Sm1 N42 116.96(13) . .
N22 Sm1 N42 142.55(13) . .
N52 Sm1 N42 82.95(12) . .
N62 Sm1 N42 69.65(12) . .
O1 Sm1 N12 141.46(11) . .
N32 Sm1 N12 74.57(12) . .
N22 Sm1 N12 70.15(12) . .
N52 Sm1 N12 78.04(12) . .
N62 Sm1 N12 75.12(11) . .
N42 Sm1 N12 142.91(11) . .
O1 Sm1 B2 116.40(12) . .
N32 Sm1 B2 135.82(13) . .
N22 Sm1 B2 137.42(13) . .
N52 Sm1 B2 45.95(12) . .
N62 Sm1 B2 46.13(12) . .
N42 Sm1 B2 45.57(13) . .
N12 Sm1 B2 100.40(12) . .
O1 Sm1 B1 97.52(12) . .
N32 Sm1 B1 45.91(13) . .
N22 Sm1 B1 45.30(13) . .
N52 Sm1 B1 114.09(12) . .
N62 Sm1 B1 109.46(12) . .
N42 Sm1 B1 162.60(13) . .
N12 Sm1 B1 45.48(12) . .
B2 Sm1 B1 145.79(13) . .
C1 O1 Sm1 161.0(3) . .
C15 N11 N12 110.2(4) . .
C15 N11 B1 127.8(4) . .
N12 N11 B1 122.0(4) . .
C13 N12 N11 105.5(3) . .
C13 N12 Sm1 136.9(3) . .
N11 N12 Sm1 117.6(3) . .
C25 N21 N22 108.9(5) . .
C25 N21 B1 128.4(5) . .
N22 N21 B1 122.4(4) . .
C23 N22 N21 107.4(4) . .
C23 N22 Sm1 129.9(4) . .
N21 N22 Sm1 116.4(3) . .
C35 N31 N32 108.5(4) . .
C35 N31 B1 130.0(4) . .
N32 N31 B1 121.4(4) . .
C33 N32 N31 106.7(4) . .
C33 N32 Sm1 132.6(3) . .
N31 N32 Sm1 120.7(3) . .
C45 N41 N42 109.4(4) . .
C45 N41 B2 127.4(4) . .
N42 N41 B2 122.6(4) . .
C43 N42 N41 105.8(4) . .
C43 N42 Sm1 136.7(3) . .
N41 N42 Sm1 115.8(3) . .
C55 N51 N52 109.2(4) . .
C55 N51 B2 127.5(4) . .
N52 N51 B2 122.1(4) . .
C53 N52 N51 106.5(4) . .
C53 N52 Sm1 134.5(3) . .
N51 N52 Sm1 119.0(3) . .
C65 N61 N62 109.9(4) . .
C65 N61 B2 127.6(4) . .
N62 N61 B2 122.5(4) . .
C63 N62 N61 105.4(4) . .
C63 N62 Sm1 135.2(3) . .
N61 N62 Sm1 118.6(3) . .
O1 C1 C1B 118.0(4) . .
O1 C1 C1A 118.4(4) . .
C1B C1 C1A 123.5(4) . .
C2A C1A C6A 116.8(5) . .
C2A C1A C1 119.3(5) . .
C6A C1A C1 123.9(5) . .
C3A C2A C1A 121.5(6) . .
C4A C3A C2A 121.9(7) . .
C3A C4A C5A 119.1(6) . .
C6A C5A C4A 119.5(6) . .
C5A C6A C1A 121.2(6) . .
C2B C1B C6B 115.9(4) . .
C2B C1B C1 120.4(4) . .
C6B C1B C1 123.7(4) . .
C3B C2B C1B 121.5(5) . .
C4B C3B C2B 120.9(5) . .
C5B C4B C3B 118.9(5) . .
C4B C5B C6B 121.8(5) . .
C5B C6B C1B 121.0(5) . .
N12 C13 C14 110.2(4) . .
N12 C13 C17 124.6(4) . .
C14 C13 C17 125.2(4) . .
C15 C14 C13 105.9(4) . .
N11 C15 C14 108.2(4) . .
N11 C15 C16 124.0(5) . .
C14 C15 C16 127.9(5) . .
N22 C23 C24 108.9(6) . .
N22 C23 C27 121.8(5) . .
C24 C23 C27 129.2(5) . .
C25 C24 C23 107.4(5) . .
C24 C25 N21 107.4(5) . .
C24 C25 C26 129.4(6) . .
N21 C25 C26 123.1(6) . .
N32 C33 C34 110.0(5) . .
N32 C33 C37 120.5(5) . .
C34 C33 C37 129.5(5) . .
C35 C34 C33 106.0(5) . .
N31 C35 C34 108.7(5) . .
N31 C35 C36 122.2(5) . .
C34 C35 C36 129.1(5) . .
N42 C43 C44 110.5(5) . .
N42 C43 C47 122.6(5) . .
C44 C43 C47 126.8(5) . .
C45 C44 C43 107.1(4) . .
C44 C45 N41 107.1(5) . .
C44 C45 C46 129.4(5) . .
N41 C45 C46 123.5(5) . .
N52 C53 C54 109.0(4) . .
N52 C53 C57 123.4(4) . .
C54 C53 C57 127.3(5) . .
C55 C54 C53 107.4(4) . .
N51 C55 C54 108.0(4) . .
N51 C55 C56 123.1(5) . .
C54 C55 C56 128.9(5) . .
N62 C63 C64 110.6(4) . .
N62 C63 C67 122.5(4) . .
C64 C63 C67 126.8(4) . .
C65 C64 C63 105.7(4) . .
N61 C65 C64 108.4(4) . .
N61 C65 C66 124.5(5) . .
C64 C65 C66 127.1(5) . .
N21 B1 N11 111.3(4) . .
N21 B1 N31 112.0(4) . .
N11 B1 N31 109.3(4) . .
N21 B1 Sm1 69.3(2) . .
N11 B1 Sm1 74.9(2) . .
N31 B1 Sm1 71.9(2) . .
N41 B2 N61 110.2(4) . .
N41 B2 N51 111.7(4) . .
N61 B2 N51 111.7(4) . .
N41 B2 Sm1 73.0(2) . .
N61 B2 Sm1 72.2(2) . .
N51 B2 Sm1 71.9(2) . .
C2S C1S C4S 175.2(11) . .
C2S C1S C5S 56.7(12) . 2_675
C4S C1S C5S 118.6(11) . 2_675
C2S C1S C5S 109.0(13) . .
C4S C1S C5S 66.3(11) . .
C5S C1S C5S 52.3(11) 2_675 .
C5S C2S C1S 62.3(9) 2_675 .
C5S C2S C3S 66.9(10) 2_675 .
C1S C2S C3S 129.2(16) . .
C2S C3S C4S 117.6(14) . 2_675
C2S C3S C5S 54.4(12) . 2_675
C4S C3S C5S 63.2(10) 2_675 2_675
C1S C4S C3S 117.8(13) . 2_675
C1S C4S C5S 57.1(7) . .
C3S C4S C5S 60.7(8) 2_675 .
C5S C5S C2S 124.9(11) 2_675 2_675
C5S C5S C1S 64.0(7) 2_675 2_675
C2S C5S C1S 61.0(7) 2_675 2_675
C5S C5S C1S 63.7(9) 2_675 .
C2S C5S C1S 171.1(11) 2_675 .
C1S C5S C1S 127.7(11) 2_675 .
C5S C5S C3S 176.2(14) 2_675 2_675
C2S C5S C3S 58.7(7) 2_675 2_675
C1S C5S C3S 119.6(11) 2_675 2_675
C1S C5S C3S 112.6(10) . 2_675
C5S C5S C4S 120.3(11) 2_675 .
C2S C5S C4S 114.7(8) 2_675 .
C1S C5S C4S 175.6(11) 2_675 .
C1S C5S C4S 56.6(7) . .
C3S C5S C4S 56.1(6) 2_675 .

loop_
_geom_bond_atom_site_label_1
_geom_bond_atom_site_label_2
_geom_bond_distance
_geom_bond_site_symmetry_2
Sm1 O1 2.199(3) .
Sm1 N32 2.497(4) .
Sm1 N22 2.509(4) .
Sm1 N52 2.528(4) .
Sm1 N62 2.540(4) .
Sm1 N42 2.613(4) .
Sm1 N12 2.643(4) .
Sm1 B2 3.567(6) .
Sm1 B1 3.572(5) .
O1 C1 1.323(5) .
N11 C15 1.335(6) .
N11 N12 1.380(5) .
N11 B1 1.535(6) .
N12 C13 1.340(5) .
N21 C25 1.359(6) .
N21 N22 1.370(6) .
N21 B1 1.527(7) .
N22 C23 1.330(6) .
N31 C35 1.349(6) .
N31 N32 1.392(5) .
N31 B1 1.549(7) .
N32 C33 1.335(6) .
N41 C45 1.370(6) .
N41 N42 1.379(5) .
N41 B2 1.526(7) .
N42 C43 1.332(6) .
N51 C55 1.351(6) .
N51 N52 1.382(5) .
N51 B2 1.547(7) .
N52 C53 1.354(6) .
N61 C65 1.344(6) .
N61 N62 1.386(5) .
N61 B2 1.547(7) .
N62 C63 1.350(6) .
C1 C1B 1.451(6) .
C1 C1A 1.454(7) .
C1A C2A 1.377(7) .
C1A C6A 1.391(7) .
C2A C3A 1.368(9) .
C3A C4A 1.332(11) .
C4A C5A 1.388(10) .
C5A C6A 1.386(8) .
C1B C2B 1.403(7) .
C1B C6B 1.418(7) .
C2B C3B 1.384(7) .
C3B C4B 1.370(8) .
C4B C5B 1.362(8) .
C5B C6B 1.372(7) .
C13 C14 1.386(6) .
C13 C17 1.495(6) .
C14 C15 1.368(7) .
C15 C16 1.509(7) .
C23 C24 1.383(8) .
C23 C27 1.487(8) .
C24 C25 1.356(9) .
C25 C26 1.491(9) .
C33 C34 1.388(7) .
C33 C37 1.486(8) .
C34 C35 1.371(8) .
C35 C36 1.513(8) .
C43 C44 1.379(7) .
C43 C47 1.499(8) .
C44 C45 1.355(8) .
C45 C46 1.489(8) .
C53 C54 1.380(7) .
C53 C57 1.488(7) .
C54 C55 1.363(7) .
C55 C56 1.513(7) .
C63 C64 1.385(7) .
C63 C67 1.496(7) .
C64 C65 1.376(7) .
C65 C66 1.501(7) .
C1S C2S 1.386(10) .
C1S C4S 1.399(9) .
C1S C5S 1.404(9) 2_675
C1S C5S 1.407(10) .
C2S C5S 1.33(3) 2_675
C2S C3S 1.392(10) .
C3S C4S 1.426(10) 2_675
C3S C5S 1.499(10) 2_675
C4S C3S 1.426(10) 2_675
C4S C5S 1.53(2) .
C5S C5S 1.24(2) 2_675
C5S C2S 1.33(3) 2_675
C5S C1S 1.404(9) 2_675
C5S C3S 1.499(10) 2_675
